data_7016571
loop_
_publ_author_name
'Gonz\'alez-Sebasti\'an, Lucero'
'Flores-Alamo, Marcos'
'Garc\'ia, Juventino J'

_publ_section_title
;
 Reduction of CO(2) and SO(2) with low valent nickel compounds under
 mild conditions.
;
_journal_issue 36
_journal_name_full 'Dalton transactions (Cambridge, England : 2003)'
_journal_page_first 9116
_journal_page_last 9122
_journal_paper_doi 10.1039/c1dt10972c
_journal_volume 40
_journal_year 2011
_chemical_compound_source 'synthesis as described'
_chemical_formula_moiety 'C44 H96 Ni2 O2 P6 '
_chemical_formula_sum 'C44 H96 Ni2 O2 P6'
_chemical_formula_weight 960.45
_chemical_name_systematic
;
{[(dippe)Ni(CO)]2(mu-dippe)}
;
_space_group_crystal_system triclinic
_space_group_IT_number 2
_space_group_name_Hall '-P 1'
_space_group_name_H-M_alt 'P -1'
_symmetry_space_group_name_Hall '-P 1'
_symmetry_space_group_name_H-M 'P -1'
_atom_sites_solution_hydrogens geom
_atom_sites_solution_primary direct
_atom_sites_solution_secondary difmap
_audit_conform_dict_location ftp://ftp.iucr.org/pub/cif_core.dic
_audit_conform_dict_name cif_core.dic
_audit_conform_dict_version 2.4
_audit_creation_date 2010-03-03T15:59:46-00:00
_audit_creation_method 'WinGX routine CIF_UPDATE'
_cell_angle_alpha 102.320(6)
_cell_angle_beta 91.092(6)
_cell_angle_gamma 112.112(7)
_cell_formula_units_Z 1
_cell_length_a 8.7220(6)
_cell_length_b 11.5158(8)
_cell_length_c 14.3744(10)
_cell_measurement_reflns_used 5413
_cell_measurement_temperature 130(2)
_cell_measurement_theta_max 67.9937
_cell_measurement_theta_min 4.2631
_cell_measurement_wavelength 0.71073
_cell_volume 1298.88(18)
_computing_cell_refinement
;
CrysAlisPro, Oxford Diffraction Ltd.,
Version 1.171.33.55 (release 05-01-2010 CrysAlis171 .NET)
(compiled Jan 5 2010,16:28:46)
;
_computing_data_collection
;
CrysAlisPro, Oxford Diffraction Ltd.,
Version 1.171.33.55 (release 05-01-2010 CrysAlis171 .NET)
(compiled Jan 5 2010,16:28:46)
;
_computing_data_reduction
;
CrysAlisPro, Oxford Diffraction Ltd.,
Version 1.171.33.55 (release 05-01-2010 CrysAlis171 .NET)
(compiled Jan 5 2010,16:28:46)
;
_computing_molecular_graphics 'Ortep-3 for Windows (Farrugia, 1997)'
_computing_publication_material 'WinGX publication routines (Farrugia, 1999)'
_computing_structure_refinement 'SHELXL-97 (Sheldrick, 2008)'
_computing_structure_solution 'SHELXL-97 (Sheldrick, 2008)'
_diffrn_ambient_temperature 130(2)
_diffrn_detector_area_resol_mean 10.4685
_diffrn_measured_fraction_theta_full 0.993
_diffrn_measured_fraction_theta_max 0.993
_diffrn_measurement_device_type 'Xcalibur, Atlas, Gemini'
_diffrn_measurement_method '\w scans'
_diffrn_orient_matrix_UB_11 -0.0070891
_diffrn_orient_matrix_UB_12 0.0592171
_diffrn_orient_matrix_UB_13 -0.0856901
_diffrn_orient_matrix_UB_21 -0.0495764
_diffrn_orient_matrix_UB_22 -0.1337837
_diffrn_orient_matrix_UB_23 -0.0689466
_diffrn_orient_matrix_UB_31 -0.1851576
_diffrn_orient_matrix_UB_32 -0.0264376
_diffrn_orient_matrix_UB_33 0.0091898
_diffrn_radiation_monochromator graphite
_diffrn_radiation_probe x-ray
_diffrn_radiation_type CuK\a
_diffrn_radiation_wavelength 1.5418
_diffrn_reflns_av_R_equivalents 0.0298
_diffrn_reflns_av_unetI/netI 0.0323
_diffrn_reflns_limit_h_max 7
_diffrn_reflns_limit_h_min -10
_diffrn_reflns_limit_k_max 13
_diffrn_reflns_limit_k_min -12
_diffrn_reflns_limit_l_max 17
_diffrn_reflns_limit_l_min -17
_diffrn_reflns_number 8546
_diffrn_reflns_theta_full 68.11
_diffrn_reflns_theta_max 68.11
_diffrn_reflns_theta_min 4.27
_exptl_absorpt_coefficient_mu 2.881
_exptl_absorpt_correction_T_max 0.901
_exptl_absorpt_correction_T_min 0.71
_exptl_absorpt_correction_type analytical
_exptl_absorpt_process_details
;
CrysAlisPro, Oxford Diffraction Ltd.,
Version 1.171.33.55 (release 05-01-2010 CrysAlis171 .NET)
(compiled Jan 5 2010,16:28:46)
Analytical numeric absorption correction using a multifaceted crystal
model based on expressions derived by R.C. Clark & J.S.
(Clark, R. C. & Reid, J. S. (1995). Acta Cryst. A51, 887-897)
;
_exptl_crystal_colour colorless
_exptl_crystal_density_diffrn 1.228
_exptl_crystal_density_method 'not measured'
_exptl_crystal_description prism
_exptl_crystal_F_000 522
_exptl_crystal_size_max 0.2879
_exptl_crystal_size_mid 0.1852
_exptl_crystal_size_min 0.0495
_refine_diff_density_max 0.472
_refine_diff_density_min -0.357
_refine_diff_density_rms 0.076
_refine_ls_extinction_method none
_refine_ls_goodness_of_fit_ref 1.083
_refine_ls_hydrogen_treatment constr
_refine_ls_matrix_type full
_refine_ls_number_parameters 256
_refine_ls_number_reflns 4721
_refine_ls_number_restraints 0
_refine_ls_restrained_S_all 1.083
_refine_ls_R_factor_all 0.0499
_refine_ls_R_factor_gt 0.0394
_refine_ls_shift/su_max 0
_refine_ls_shift/su_mean 0
_refine_ls_structure_factor_coef Fsqd
_refine_ls_weighting_details 'calc w=1/[\s^2^(Fo^2^)+(0.0263P)^2^+2.6979P] where P=(Fo^2^+2Fc^2^)/3'
_refine_ls_weighting_scheme calc
_refine_ls_wR_factor_gt 0.0905
_refine_ls_wR_factor_ref 0.0957
_reflns_number_gt 4010
_reflns_number_total 4721
_reflns_threshold_expression >2\s(I)
_cod_data_source_file c1dt10972c.txt
_cod_data_source_block 1
_cod_database_code 7016571

loop_
_space_group_symop_operation_xyz
'x, y, z'
'-x, -y, -z'

loop_
_atom_site_label
_atom_site_type_symbol
_atom_site_fract_x
_atom_site_fract_y
_atom_site_fract_z
_atom_site_U_iso_or_equiv
_atom_site_adp_type
_atom_site_occupancy
_atom_site_symmetry_multiplicity
_atom_site_calc_flag
_atom_site_refinement_flags
Ni1 Ni 0.36555(5) 0.25539(4) 0.29183(3) 0.01202(12) Uani 1 1 d .
P1 P 0.52992(8) 0.32190(6) 0.18289(5) 0.01450(15) Uani 1 1 d .
P2 P 0.27197(8) 0.05540(6) 0.20727(5) 0.01427(15) Uani 1 1 d .
P3 P 0.46353(8) 0.28855(6) 0.44325(4) 0.01084(14) Uani 1 1 d .
O1 O 0.1190(3) 0.3706(2) 0.29917(16) 0.0295(5) Uani 1 1 d .
C1 C -0.0414(4) 0.0431(3) 0.1405(2) 0.0302(7) Uani 1 1 d .
H1A H -0.1589 -0.0109 0.1187 0.045 Uiso 1 1 calc R
H1B H 0.0137 0.0765 0.0874 0.045 Uiso 1 1 calc R
H1C H -0.033 0.1154 0.1935 0.045 Uiso 1 1 calc R
C2 C 0.0434(4) -0.0378(3) 0.1747(2) 0.0228(6) Uani 1 1 d .
H2 H 0.0266 -0.1142 0.121 0.027 Uiso 1 1 calc R
C3 C -0.0394(4) -0.0865(3) 0.2588(2) 0.0310(7) Uani 1 1 d .
H3A H -0.0264 -0.0128 0.3117 0.047 Uiso 1 1 calc R
H3B H 0.013 -0.1397 0.2798 0.047 Uiso 1 1 calc R
H3C H -0.1581 -0.1383 0.2389 0.047 Uiso 1 1 calc R
C4 C 0.2548(5) -0.2069(3) 0.1736(2) 0.0336(8) Uani 1 1 d .
H4A H 0.2777 -0.2061 0.1072 0.05 Uiso 1 1 calc R
H4B H 0.1343 -0.2381 0.1768 0.05 Uiso 1 1 calc R
H4C H 0.2985 -0.2641 0.1962 0.05 Uiso 1 1 calc R
C5 C 0.3387(4) -0.0702(3) 0.2369(2) 0.0202(6) Uani 1 1 d .
H5 H 0.3115 -0.0755 0.3035 0.024 Uiso 1 1 calc R
C6 C 0.5276(4) -0.0260(3) 0.2392(2) 0.0301(7) Uani 1 1 d .
H6A H 0.5646 -0.0811 0.2694 0.045 Uiso 1 1 calc R
H6B H 0.581 0.0637 0.2761 0.045 Uiso 1 1 calc R
H6C H 0.5583 -0.0324 0.1737 0.045 Uiso 1 1 calc R
C7 C 0.2963(4) 0.3410(3) 0.0549(2) 0.0306(7) Uani 1 1 d .
H7A H 0.2159 0.3142 0.1006 0.046 Uiso 1 1 calc R
H7B H 0.2951 0.2644 0.0087 0.046 Uiso 1 1 calc R
H7C H 0.266 0.3958 0.0208 0.046 Uiso 1 1 calc R
C8 C 0.4707(4) 0.4167(3) 0.1087(2) 0.0221(6) Uani 1 1 d .
H8 H 0.5518 0.435 0.0601 0.027 Uiso 1 1 calc R
C9 C 0.4799(5) 0.5457(3) 0.1695(2) 0.0325(8) Uani 1 1 d .
H9A H 0.4475 0.5926 0.1286 0.049 Uiso 1 1 calc R
H9B H 0.5939 0.597 0.1998 0.049 Uiso 1 1 calc R
H9C H 0.404 0.5302 0.219 0.049 Uiso 1 1 calc R
C10 C 0.8239(4) 0.5237(3) 0.2834(2) 0.0318(7) Uani 1 1 d .
H10A H 0.939 0.5433 0.3075 0.048 Uiso 1 1 calc R
H10B H 0.7529 0.5096 0.3353 0.048 Uiso 1 1 calc R
H10C H 0.8193 0.5962 0.2598 0.048 Uiso 1 1 calc R
C11 C 0.7625(4) 0.4022(3) 0.2019(2) 0.0217(6) Uani 1 1 d .
H11 H 0.801 0.3401 0.224 0.026 Uiso 1 1 calc R
C12 C 0.8521(4) 0.4296(4) 0.1131(2) 0.0384(9) Uani 1 1 d .
H12A H 0.8303 0.4983 0.0926 0.058 Uiso 1 1 calc R
H12B H 0.8111 0.3511 0.0612 0.058 Uiso 1 1 calc R
H12C H 0.9722 0.4569 0.129 0.058 Uiso 1 1 calc R
C13 C 0.5086(4) 0.1748(3) 0.0905(2) 0.0199(6) Uani 1 1 d .
H13A H 0.5196 0.1958 0.027 0.024 Uiso 1 1 calc R
H13B H 0.6002 0.148 0.1044 0.024 Uiso 1 1 calc R
C14 C 0.3421(4) 0.0623(3) 0.08640(19) 0.0200(6) Uani 1 1 d .
H14A H 0.3531 -0.0196 0.0567 0.024 Uiso 1 1 calc R
H14B H 0.2566 0.0714 0.0454 0.024 Uiso 1 1 calc R
C15 C 0.6878(4) 0.2698(3) 0.5842(2) 0.0236(6) Uani 1 1 d .
H15A H 0.7724 0.2356 0.5943 0.035 Uiso 1 1 calc R
H15B H 0.59 0.2282 0.6156 0.035 Uiso 1 1 calc R
H15C H 0.7333 0.3632 0.6114 0.035 Uiso 1 1 calc R
C16 C 0.6372(3) 0.2421(3) 0.47679(19) 0.0167(6) Uani 1 1 d .
H16 H 0.5973 0.1465 0.4518 0.02 Uiso 1 1 calc R
C17 C 0.7897(4) 0.3020(3) 0.4263(2) 0.0290(7) Uani 1 1 d .
H17A H 0.8413 0.3952 0.454 0.043 Uiso 1 1 calc R
H17B H 0.7557 0.2859 0.3578 0.043 Uiso 1 1 calc R
H17C H 0.8701 0.2632 0.4347 0.043 Uiso 1 1 calc R
C18 C 0.1455(3) 0.2293(3) 0.5062(2) 0.0191(6) Uani 1 1 d .
H18A H 0.0926 0.186 0.4406 0.029 Uiso 1 1 calc R
H18B H 0.1711 0.322 0.5172 0.029 Uiso 1 1 calc R
H18C H 0.0697 0.1935 0.5517 0.029 Uiso 1 1 calc R
C19 C 0.3060(3) 0.2084(3) 0.52055(18) 0.0153(5) Uani 1 1 d .
H19 H 0.3538 0.2491 0.5889 0.018 Uiso 1 1 calc R
C20 C 0.2669(4) 0.0639(3) 0.5029(2) 0.0220(6) Uani 1 1 d .
H20A H 0.1824 0.0258 0.5436 0.033 Uiso 1 1 calc R
H20B H 0.3684 0.0511 0.5183 0.033 Uiso 1 1 calc R
H20C H 0.2248 0.0223 0.4354 0.033 Uiso 1 1 calc R
C21 C 0.5412(3) 0.4579(2) 0.51524(19) 0.0143(5) Uani 1 1 d .
H21A H 0.5246 0.4567 0.583 0.017 Uiso 1 1 calc R
H21B H 0.6624 0.4987 0.5118 0.017 Uiso 1 1 calc R
C22 C 0.2152(3) 0.3236(3) 0.29744(18) 0.0168(6) Uani 1 1 d .

loop_
_atom_site_aniso_label
_atom_site_aniso_U_11
_atom_site_aniso_U_22
_atom_site_aniso_U_33
_atom_site_aniso_U_23
_atom_site_aniso_U_13
_atom_site_aniso_U_12
Ni1 0.0109(2) 0.0137(2) 0.0109(2) 0.00105(17) 0.00118(16) 0.00522(18)
P1 0.0141(4) 0.0160(3) 0.0133(3) 0.0037(3) 0.0037(3) 0.0055(3)
P2 0.0136(4) 0.0140(3) 0.0124(3) -0.0002(2) 0.0016(2) 0.0040(3)
P3 0.0100(3) 0.0103(3) 0.0116(3) 0.0014(2) 0.0001(2) 0.0040(2)
O1 0.0232(12) 0.0353(12) 0.0366(13) 0.0062(10) 0.0017(9) 0.0201(10)
C1 0.0145(16) 0.0390(19) 0.0287(17) -0.0015(14) -0.0055(12) 0.0067(14)
C2 0.0171(15) 0.0224(15) 0.0185(14) -0.0043(12) -0.0016(11) 0.0013(12)
C3 0.0157(16) 0.0351(18) 0.0301(17) 0.0038(14) 0.0069(13) -0.0015(13)
C4 0.045(2) 0.0228(16) 0.0333(18) -0.0009(14) 0.0059(15) 0.0169(15)
C5 0.0254(16) 0.0186(14) 0.0206(14) 0.0065(11) 0.0073(12) 0.0116(12)
C6 0.0313(18) 0.0307(17) 0.0352(18) 0.0069(14) 0.0029(14) 0.0203(15)
C7 0.0292(18) 0.0380(18) 0.0292(17) 0.0194(14) 0.0011(13) 0.0120(15)
C8 0.0238(16) 0.0265(16) 0.0202(14) 0.0115(12) 0.0071(12) 0.0110(13)
C9 0.041(2) 0.0281(17) 0.0367(19) 0.0153(14) 0.0080(15) 0.0189(16)
C10 0.0244(18) 0.0244(16) 0.0370(18) 0.0005(14) -0.0053(14) 0.0029(14)
C11 0.0166(15) 0.0242(15) 0.0223(15) 0.0082(12) 0.0037(11) 0.0043(12)
C12 0.0198(17) 0.057(2) 0.0330(19) 0.0166(17) 0.0093(14) 0.0060(16)
C13 0.0198(15) 0.0233(15) 0.0156(13) 0.0014(11) 0.0067(11) 0.0091(12)
C14 0.0227(16) 0.0195(14) 0.0136(13) -0.0008(11) 0.0038(11) 0.0060(12)
C15 0.0229(16) 0.0254(15) 0.0249(15) 0.0059(12) -0.0049(12) 0.0126(13)
C16 0.0137(14) 0.0169(13) 0.0205(14) 0.0029(11) -0.0003(11) 0.0079(11)
C17 0.0195(16) 0.0434(19) 0.0337(17) 0.0152(15) 0.0051(13) 0.0194(15)
C18 0.0161(15) 0.0174(14) 0.0211(14) 0.0033(11) 0.0047(11) 0.0041(11)
C19 0.0135(14) 0.0164(13) 0.0130(12) 0.0015(10) 0.0010(10) 0.0037(11)
C20 0.0226(16) 0.0172(14) 0.0259(15) 0.0081(12) 0.0050(12) 0.0057(12)
C21 0.0135(14) 0.0119(12) 0.0155(13) 0.0010(10) -0.0032(10) 0.0042(11)
C22 0.0152(14) 0.0179(13) 0.0133(13) 0.0016(10) 0.0006(10) 0.0032(12)

loop_
_atom_type_symbol
_atom_type_description
_atom_type_scat_dispersion_real
_atom_type_scat_dispersion_imag
_atom_type_scat_source
C C 0.0181 0.0091 'International Tables Vol C Tables 4.2.6.8 and 6.1.1.4'
H H 0 0 'International Tables Vol C Tables 4.2.6.8 and 6.1.1.4'
Ni Ni -3.0029 0.5091 'International Tables Vol C Tables 4.2.6.8 and 6.1.1.4'
O O 0.0492 0.0322 'International Tables Vol C Tables 4.2.6.8 and 6.1.1.4'
P P 0.2955 0.4335 'International Tables Vol C Tables 4.2.6.8 and 6.1.1.4'

loop_
_exptl_crystal_face_index_h
_exptl_crystal_face_index_k
_exptl_crystal_face_index_l
_exptl_crystal_face_perp_dist
0 -2 0 0.0352
-1 2 0 0.0433
2 0 0 0.1455
0 -1 3 0.0295
0 1 -3 0.0201

loop_
_geom_angle_atom_site_label_1
_geom_angle_atom_site_label_2
_geom_angle_atom_site_label_3
_geom_angle
_geom_angle_site_symmetry_1
C22 Ni1 P2 113.19(9) .
C22 Ni1 P1 108.67(9) .
P2 Ni1 P1 91.36(3) .
C22 Ni1 P3 105.23(9) .
P2 Ni1 P3 116.10(3) .
P1 Ni1 P3 122.09(3) .
C13 P1 C8 101.29(13) .
C13 P1 C11 98.84(13) .
C8 P1 C11 103.09(13) .
C13 P1 Ni1 106.51(9) .
C8 P1 Ni1 117.10(10) .
C11 P1 Ni1 125.92(9) .
C14 P2 C2 100.51(13) .
C14 P2 C5 101.83(13) .
C2 P2 C5 101.29(14) .
C14 P2 Ni1 106.20(9) .
C2 P2 Ni1 120.05(10) .
C5 P2 Ni1 123.34(10) .
C21 P3 C16 100.14(12) .
C21 P3 C19 99.63(12) .
C16 P3 C19 99.84(12) .
C21 P3 Ni1 116.09(8) .
C16 P3 Ni1 122.44(9) .
C19 P3 Ni1 115.03(9) .
C2 C1 H1A 109.5 .
C2 C1 H1B 109.5 .
H1A C1 H1B 109.5 .
C2 C1 H1C 109.5 .
H1A C1 H1C 109.5 .
H1B C1 H1C 109.5 .
C3 C2 C1 109.4(3) .
C3 C2 P2 111.1(2) .
C1 C2 P2 111.7(2) .
C3 C2 H2 108.2 .
C1 C2 H2 108.2 .
P2 C2 H2 108.2 .
C2 C3 H3A 109.5 .
C2 C3 H3B 109.5 .
H3A C3 H3B 109.5 .
C2 C3 H3C 109.5 .
H3A C3 H3C 109.5 .
H3B C3 H3C 109.5 .
C5 C4 H4A 109.5 .
C5 C4 H4B 109.5 .
H4A C4 H4B 109.5 .
C5 C4 H4C 109.5 .
H4A C4 H4C 109.5 .
H4B C4 H4C 109.5 .
C6 C5 C4 109.5(2) .
C6 C5 P2 109.9(2) .
C4 C5 P2 116.8(2) .
C6 C5 H5 106.7 .
C4 C5 H5 106.7 .
P2 C5 H5 106.7 .
C5 C6 H6A 109.5 .
C5 C6 H6B 109.5 .
H6A C6 H6B 109.5 .
C5 C6 H6C 109.5 .
H6A C6 H6C 109.5 .
H6B C6 H6C 109.5 .
C8 C7 H7A 109.5 .
C8 C7 H7B 109.5 .
H7A C7 H7B 109.5 .
C8 C7 H7C 109.5 .
H7A C7 H7C 109.5 .
H7B C7 H7C 109.5 .
C9 C8 C7 109.5(3) .
C9 C8 P1 111.5(2) .
C7 C8 P1 111.7(2) .
C9 C8 H8 108 .
C7 C8 H8 108 .
P1 C8 H8 108 .
C8 C9 H9A 109.5 .
C8 C9 H9B 109.5 .
H9A C9 H9B 109.5 .
C8 C9 H9C 109.5 .
H9A C9 H9C 109.5 .
H9B C9 H9C 109.5 .
C11 C10 H10A 109.5 .
C11 C10 H10B 109.5 .
H10A C10 H10B 109.5 .
C11 C10 H10C 109.5 .
H10A C10 H10C 109.5 .
H10B C10 H10C 109.5 .
C10 C11 C12 110.3(3) .
C10 C11 P1 112.3(2) .
C12 C11 P1 116.7(2) .
C10 C11 H11 105.5 .
C12 C11 H11 105.5 .
P1 C11 H11 105.5 .
C11 C12 H12A 109.5 .
C11 C12 H12B 109.5 .
H12A C12 H12B 109.5 .
C11 C12 H12C 109.5 .
H12A C12 H12C 109.5 .
H12B C12 H12C 109.5 .
C14 C13 P1 112.72(18) .
C14 C13 H13A 109 .
P1 C13 H13A 109 .
C14 C13 H13B 109 .
P1 C13 H13B 109 .
H13A C13 H13B 107.8 .
C13 C14 P2 112.20(18) .
C13 C14 H14A 109.2 .
P2 C14 H14A 109.2 .
C13 C14 H14B 109.2 .
P2 C14 H14B 109.2 .
H14A C14 H14B 107.9 .
C16 C15 H15A 109.5 .
C16 C15 H15B 109.5 .
H15A C15 H15B 109.5 .
C16 C15 H15C 109.5 .
H15A C15 H15C 109.5 .
H15B C15 H15C 109.5 .
C17 C16 C15 110.0(2) .
C17 C16 P3 111.05(19) .
C15 C16 P3 115.76(19) .
C17 C16 H16 106.5 .
C15 C16 H16 106.5 .
P3 C16 H16 106.5 .
C16 C17 H17A 109.5 .
C16 C17 H17B 109.5 .
H17A C17 H17B 109.5 .
C16 C17 H17C 109.5 .
H17A C17 H17C 109.5 .
H17B C17 H17C 109.5 .
C19 C18 H18A 109.5 .
C19 C18 H18B 109.5 .
H18A C18 H18B 109.5 .
C19 C18 H18C 109.5 .
H18A C18 H18C 109.5 .
H18B C18 H18C 109.5 .
C18 C19 C20 109.7(2) .
C18 C19 P3 111.27(19) .
C20 C19 P3 112.31(19) .
C18 C19 H19 107.8 .
C20 C19 H19 107.8 .
P3 C19 H19 107.8 .
C19 C20 H20A 109.5 .
C19 C20 H20B 109.5 .
H20A C20 H20B 109.5 .
C19 C20 H20C 109.5 .
H20A C20 H20C 109.5 .
H20B C20 H20C 109.5 .
C21 C21 P3 115.4(2) 2_666
C21 C21 H21A 108.4 2_666
P3 C21 H21A 108.4 .
C21 C21 H21B 108.4 2_666
P3 C21 H21B 108.4 .
H21A C21 H21B 107.5 .
O1 C22 Ni1 177.9(3) .

loop_
_geom_bond_atom_site_label_1
_geom_bond_atom_site_label_2
_geom_bond_distance
_geom_bond_site_symmetry_2
Ni1 C22 1.759(3) .
Ni1 P2 2.1909(8) .
Ni1 P1 2.2057(8) .
Ni1 P3 2.2231(8) .
P1 C13 1.861(3) .
P1 C8 1.870(3) .
P1 C11 1.872(3) .
P2 C14 1.861(3) .
P2 C2 1.867(3) .
P2 C5 1.870(3) .
P3 C21 1.857(3) .
P3 C16 1.872(3) .
P3 C19 1.875(3) .
O1 C22 1.155(3) .
C1 C2 1.535(4) .
C1 H1A 0.98 .
C1 H1B 0.98 .
C1 H1C 0.98 .
C2 C3 1.521(4) .
C2 H2 1 .
C3 H3A 0.98 .
C3 H3B 0.98 .
C3 H3C 0.98 .
C4 C5 1.529(4) .
C4 H4A 0.98 .
C4 H4B 0.98 .
C4 H4C 0.98 .
C5 C6 1.528(4) .
C5 H5 1 .
C6 H6A 0.98 .
C6 H6B 0.98 .
C6 H6C 0.98 .
C7 C8 1.530(4) .
C7 H7A 0.98 .
C7 H7B 0.98 .
C7 H7C 0.98 .
C8 C9 1.527(4) .
C8 H8 1 .
C9 H9A 0.98 .
C9 H9B 0.98 .
C9 H9C 0.98 .
C10 C11 1.526(4) .
C10 H10A 0.98 .
C10 H10B 0.98 .
C10 H10C 0.98 .
C11 C12 1.538(4) .
C11 H11 1 .
C12 H12A 0.98 .
C12 H12B 0.98 .
C12 H12C 0.98 .
C13 C14 1.529(4) .
C13 H13A 0.99 .
C13 H13B 0.99 .
C14 H14A 0.99 .
C14 H14B 0.99 .
C15 C16 1.529(4) .
C15 H15A 0.98 .
C15 H15B 0.98 .
C15 H15C 0.98 .
C16 C17 1.527(4) .
C16 H16 1 .
C17 H17A 0.98 .
C17 H17B 0.98 .
C17 H17C 0.98 .
C18 C19 1.525(4) .
C18 H18A 0.98 .
C18 H18B 0.98 .
C18 H18C 0.98 .
C19 C20 1.529(4) .
C19 H19 1 .
C20 H20A 0.98 .
C20 H20B 0.98 .
C20 H20C 0.98 .
C21 C21 1.530(5) 2_666
C21 H21A 0.99 .
C21 H21B 0.99 .

loop_
_geom_torsion_atom_site_label_1
_geom_torsion_atom_site_label_2
_geom_torsion_atom_site_label_3
_geom_torsion_atom_site_label_4
_geom_torsion
_geom_torsion_site_symmetry_4
C22 Ni1 P1 C13 -119.37(13) .
P2 Ni1 P1 C13 -4.29(10) .
P3 Ni1 P1 C13 118.00(10) .
C22 Ni1 P1 C8 -6.97(14) .
P2 Ni1 P1 C8 108.11(11) .
P3 Ni1 P1 C8 -129.60(11) .
C22 Ni1 P1 C11 126.26(15) .
P2 Ni1 P1 C11 -118.67(12) .
P3 Ni1 P1 C11 3.62(13) .
C22 Ni1 P2 C14 98.26(14) .
P1 Ni1 P2 C14 -12.75(10) .
P3 Ni1 P2 C14 -139.86(10) .
C22 Ni1 P2 C2 -14.55(15) .
P1 Ni1 P2 C2 -125.56(11) .
P3 Ni1 P2 C2 107.33(12) .
C22 Ni1 P2 C5 -145.20(15) .
P1 Ni1 P2 C5 103.79(11) .
P3 Ni1 P2 C5 -23.32(12) .
C22 Ni1 P3 C21 -53.48(14) .
P2 Ni1 P3 C21 -179.48(10) .
P1 Ni1 P3 C21 70.74(10) .
C22 Ni1 P3 C16 -176.41(14) .
P2 Ni1 P3 C16 57.59(11) .
P1 Ni1 P3 C16 -52.18(11) .
C22 Ni1 P3 C19 62.25(13) .
P2 Ni1 P3 C19 -63.75(10) .
P1 Ni1 P3 C19 -173.52(9) .
C14 P2 C2 C3 165.7(2) .
C5 P2 C2 C3 61.2(2) .
Ni1 P2 C2 C3 -78.5(2) .
C14 P2 C2 C1 -71.9(2) .
C5 P2 C2 C1 -176.3(2) .
Ni1 P2 C2 C1 43.9(2) .
C14 P2 C5 C6 61.1(2) .
C2 P2 C5 C6 164.5(2) .
Ni1 P2 C5 C6 -57.5(2) .
C14 P2 C5 C4 -64.4(2) .
C2 P2 C5 C4 39.0(3) .
Ni1 P2 C5 C4 176.94(19) .
C13 P1 C8 C9 -179.6(2) .
C11 P1 C8 C9 -77.6(2) .
Ni1 P1 C8 C9 65.1(2) .
C13 P1 C8 C7 57.5(2) .
C11 P1 C8 C7 159.5(2) .
Ni1 P1 C8 C7 -57.8(2) .
C13 P1 C11 C10 -174.3(2) .
C8 P1 C11 C10 81.8(2) .
Ni1 P1 C11 C10 -56.4(3) .
C13 P1 C11 C12 56.9(3) .
C8 P1 C11 C12 -46.9(3) .
Ni1 P1 C11 C12 174.8(2) .
C8 P1 C13 C14 -97.8(2) .
C11 P1 C13 C14 156.8(2) .
Ni1 P1 C13 C14 25.1(2) .
P1 C13 C14 P2 -36.9(3) .
C2 P2 C14 C13 157.4(2) .
C5 P2 C14 C13 -98.6(2) .
Ni1 P2 C14 C13 31.6(2) .
C21 P3 C16 C17 -75.5(2) .
C19 P3 C16 C17 -177.2(2) .
Ni1 P3 C16 C17 54.5(2) .
C21 P3 C16 C15 50.9(2) .
C19 P3 C16 C15 -50.8(2) .
Ni1 P3 C16 C15 -179.08(17) .
C21 P3 C19 C18 78.7(2) .
C16 P3 C19 C18 -179.14(19) .
Ni1 P3 C19 C18 -46.2(2) .
C21 P3 C19 C20 -157.9(2) .
C16 P3 C19 C20 -55.8(2) .
Ni1 P3 C19 C20 77.2(2) .
C16 P3 C21 C21 162.5(3) 2_666
C19 P3 C21 C21 -95.6(3) 2_666
Ni1 P3 C21 C21 28.5(3) 2_666
